data_4516463
loop_
_publ_author_name
'Kundu, Subrata'
'Chandrasekhar, Vadapalli'

_publ_section_title
;
 \h6-Benzene(tricarbonyl)chromium and Cymantrene Assemblies Supported on
 an Organostannoxane Platform
;
_journal_issue 11
_journal_name_full 'Crystal Growth &amp; Design'
_journal_page_first 5437
_journal_paper_doi 10.1021/acs.cgd.5b01064
_journal_volume 15
_journal_year 2015
_chemical_formula_moiety 'C44 H40 Mn4 O22 Sn4'
_chemical_formula_sum 'C44 H40 Mn4 O22 Sn4'
_chemical_formula_weight 1615.36
_space_group_IT_number 2
_space_group_name_Hall '-P 1'
_space_group_name_H-M_alt 'P -1'
_symmetry_cell_setting triclinic
_symmetry_space_group_name_Hall '-P 1'
_symmetry_space_group_name_H-M 'P -1'
_atom_sites_solution_hydrogens geom
_atom_sites_solution_primary direct
_atom_sites_solution_secondary difmap
_audit_creation_method SHELXL-97
_cell_angle_alpha 109.941(5)
_cell_angle_beta 100.146(5)
_cell_angle_gamma 96.279(5)
_cell_formula_units_Z 1
_cell_length_a 9.836(5)
_cell_length_b 10.743(5)
_cell_length_c 14.063(5)
_cell_measurement_reflns_used 7818
_cell_measurement_temperature 100(2)
_cell_measurement_theta_max 28.32
_cell_measurement_theta_min 2.68
_cell_volume 1351.8(11)
_computing_cell_refinement 'Bruker SAINT'
_computing_data_collection 'Bruker APEX2'
_computing_data_reduction 'Bruker SAINT'
_computing_molecular_graphics 'Bruker SHELXTL'
_computing_publication_material 'Bruker SHELXTL'
_computing_structure_refinement 'SHELXL-97 (Sheldrick, 2008)'
_computing_structure_solution 'SHELXS-97 (Sheldrick, 2008)'
_diffrn_ambient_temperature 100(2)
_diffrn_measured_fraction_theta_full 0.996
_diffrn_measured_fraction_theta_max 0.996
_diffrn_measurement_device_type 'Bruker APEX-II CCD'
_diffrn_measurement_method '\f and \w scans'
_diffrn_radiation_monochromator graphite
_diffrn_radiation_source 'fine-focus sealed tube'
_diffrn_radiation_type MoK\a
_diffrn_radiation_wavelength 0.71073
_diffrn_reflns_av_R_equivalents 0.0219
_diffrn_reflns_av_sigmaI/netI 0.0325
_diffrn_reflns_limit_h_max 8
_diffrn_reflns_limit_h_min -11
_diffrn_reflns_limit_k_max 13
_diffrn_reflns_limit_k_min -13
_diffrn_reflns_limit_l_max 17
_diffrn_reflns_limit_l_min -14
_diffrn_reflns_number 9680
_diffrn_reflns_theta_full 25.50
_diffrn_reflns_theta_max 25.50
_diffrn_reflns_theta_min 2.05
_exptl_absorpt_coefficient_mu 2.794
_exptl_absorpt_correction_T_max 0.738
_exptl_absorpt_correction_T_min 0.686
_exptl_absorpt_correction_type empirical
_exptl_absorpt_process_details sadabs
_exptl_crystal_colour brown
_exptl_crystal_density_diffrn 1.984
_exptl_crystal_density_method 'not measured'
_exptl_crystal_description block
_exptl_crystal_F_000 780.0
_exptl_crystal_size_max 0.14
_exptl_crystal_size_mid 0.13
_exptl_crystal_size_min 0.11
_refine_diff_density_max 0.514
_refine_diff_density_min -0.717
_refine_diff_density_rms 0.111
_refine_ls_extinction_method none
_refine_ls_goodness_of_fit_ref 1.091
_refine_ls_hydrogen_treatment mixed
_refine_ls_matrix_type full
_refine_ls_number_parameters 338
_refine_ls_number_reflns 5001
_refine_ls_number_restraints 0
_refine_ls_restrained_S_all 1.091
_refine_ls_R_factor_all 0.0267
_refine_ls_R_factor_gt 0.0224
_refine_ls_shift/su_max 0.001
_refine_ls_shift/su_mean 0.000
_refine_ls_structure_factor_coef Fsqd
_refine_ls_weighting_details 'calc w=1/[\s^2^(Fo^2^)+(0.0201P)^2^+0.9037P] where P=(Fo^2^+2Fc^2^)/3'
_refine_ls_weighting_scheme calc
_refine_ls_wR_factor_gt 0.0525
_refine_ls_wR_factor_ref 0.0540
_reflns_number_gt 4541
_reflns_number_total 5001
_reflns_threshold_expression >2sigma(I)
_cod_data_source_file cg5b01064_si_002.cif
_cod_data_source_block complex8
_cod_original_cell_volume 1351.8(10)
_cod_original_sg_symbol_Hall '-P 1 '
_cod_database_code 4516463

loop_
_symmetry_equiv_pos_as_xyz
'x, y, z'
'-x, -y, -z'

loop_
_atom_site_label
_atom_site_type_symbol
_atom_site_fract_x
_atom_site_fract_y
_atom_site_fract_z
_atom_site_U_iso_or_equiv
_atom_site_adp_type
_atom_site_occupancy
_atom_site_symmetry_multiplicity
_atom_site_calc_flag
_atom_site_refinement_flags
Sn01 Sn 0.55789(2) 0.370620(18) 0.519367(14) 0.01226(6) Uani 1 1 d .
Sn02 Sn 0.42247(2) 0.606268(18) 0.731505(13) 0.01215(6) Uani 1 1 d .
Mn03 Mn 0.76564(5) 0.31349(4) 0.91655(3) 0.01420(10) Uani 1 1 d .
Mn04 Mn 0.07617(5) 0.98279(4) 0.67908(3) 0.01483(10) Uani 1 1 d .
O3 O -0.1556(2) 1.1009(2) 0.60443(16) 0.0246(5) Uani 1 1 d .
O4 O 0.3696(2) 0.76488(19) 0.67514(14) 0.0166(4) Uani 1 1 d .
O6 O 0.5707(2) 0.3014(2) 0.65366(15) 0.0242(5) Uani 1 1 d .
O7 O 0.4679(2) 0.4270(2) 0.77108(16) 0.0239(5) Uani 1 1 d .
C11 C 0.2122(3) 0.5346(3) 0.7262(3) 0.0236(7) Uani 1 1 d .
H11A H 0.1544 0.5956 0.7123 0.035 Uiso 1 1 calc R
H11B H 0.2056 0.5282 0.7917 0.035 Uiso 1 1 calc R
H11C H 0.1809 0.4472 0.6721 0.035 Uiso 1 1 calc R
C22 C 0.8864(3) 0.3507(3) 0.8434(2) 0.0192(6) Uani 1 1 d .
O11 O 0.9601(2) 0.3742(2) 0.79468(17) 0.0272(5) Uani 1 1 d .
O9 O 0.7704(3) 0.6011(2) 1.02800(17) 0.0310(6) Uani 1 1 d .
C21 C 0.7726(3) 0.4884(3) 0.9856(2) 0.0203(7) Uani 1 1 d .
O5 O 0.3443(2) 0.8469(2) 0.83739(15) 0.0244(5) Uani 1 1 d .
C3 C 0.2539(3) 1.0840(3) 0.8038(2) 0.0179(6) Uani 1 1 d .
H3 H 0.2586 1.0992 0.8772 0.021 Uiso 1 1 calc R
O2 O -0.0739(3) 0.9143(3) 0.8232(2) 0.0453(7) Uani 1 1 d .
O10 O 0.9907(3) 0.2938(3) 1.07695(19) 0.0390(6) Uani 1 1 d .
C13 C 0.3940(3) 0.2035(3) 0.4379(2) 0.0220(7) Uani 1 1 d .
H13A H 0.3125 0.2185 0.4661 0.033 Uiso 1 1 calc R
H13B H 0.4233 0.1240 0.4447 0.033 Uiso 1 1 calc R
H13C H 0.3714 0.1919 0.3658 0.033 Uiso 1 1 calc R
O8 O 0.4686(2) 0.52949(19) 0.59055(14) 0.0148(4) Uani 1 1 d .
O1 O -0.0411(3) 0.7159(2) 0.5170(2) 0.0405(6) Uani 1 1 d .
C15 C 0.5721(3) 0.2574(3) 0.8058(2) 0.0147(6) Uani 1 1 d .
C8 C -0.0658(3) 1.0528(3) 0.6332(2) 0.0179(6) Uani 1 1 d .
C2 C 0.2897(3) 0.9713(3) 0.7307(2) 0.0142(6) Uani 1 1 d .
C14 C 0.5348(3) 0.3349(3) 0.7383(2) 0.0153(6) Uani 1 1 d .
C19 C 0.5451(3) 0.2799(3) 0.9058(2) 0.0165(6) Uani 1 1 d .
H19 H 0.4920 0.3464 0.9412 0.020 Uiso 1 1 calc R
C18 C 0.6032(3) 0.1875(3) 0.9436(2) 0.0202(7) Uani 1 1 d .
H18 H 0.5988 0.1788 1.0102 0.024 Uiso 1 1 calc R
C4 C 0.2155(3) 1.1726(3) 0.7537(2) 0.0199(6) Uani 1 1 d .
H4 H 0.1887 1.2598 0.7859 0.024 Uiso 1 1 calc R
C5 C 0.2282(3) 1.1155(3) 0.6496(2) 0.0191(6) Uani 1 1 d .
H5 H 0.2104 1.1562 0.5970 0.023 Uiso 1 1 calc R
C20 C 0.9042(3) 0.3016(3) 1.0144(2) 0.0239(7) Uani 1 1 d .
C10 C 0.6136(3) 0.7134(3) 0.8370(2) 0.0243(7) Uani 1 1 d .
H10A H 0.6881 0.6658 0.8188 0.036 Uiso 1 1 calc R
H10B H 0.6066 0.7217 0.9061 0.036 Uiso 1 1 calc R
H10C H 0.6333 0.8014 0.8343 0.036 Uiso 1 1 calc R
C16 C 0.6466(3) 0.1484(3) 0.7817(2) 0.0164(6) Uani 1 1 d .
H16 H 0.6763 0.1083 0.7167 0.020 Uiso 1 1 calc R
C6 C 0.2741(3) 0.9924(3) 0.6351(2) 0.0158(6) Uani 1 1 d .
H6 H 0.2940 0.9325 0.5709 0.019 Uiso 1 1 calc R
C7 C 0.0060(3) 0.8190(3) 0.5798(3) 0.0256(7) Uani 1 1 d .
C17 C 0.6665(3) 0.1060(3) 0.8667(2) 0.0195(6) Uani 1 1 d .
H17 H 0.7135 0.0318 0.8715 0.023 Uiso 1 1 calc R
C9 C -0.0158(3) 0.9403(3) 0.7667(3) 0.0259(7) Uani 1 1 d .
C12 C 0.7783(3) 0.4257(3) 0.5659(2) 0.0223(7) Uani 1 1 d .
H12A H 0.8143 0.4427 0.5115 0.033 Uiso 1 1 calc R
H12B H 0.8172 0.3539 0.5799 0.033 Uiso 1 1 calc R
H12C H 0.8038 0.5057 0.6277 0.033 Uiso 1 1 calc R
C1 C 0.3370(3) 0.8549(3) 0.7512(2) 0.0160(6) Uani 1 1 d .

loop_
_atom_site_aniso_label
_atom_site_aniso_U_11
_atom_site_aniso_U_22
_atom_site_aniso_U_33
_atom_site_aniso_U_23
_atom_site_aniso_U_13
_atom_site_aniso_U_12
Sn01 0.01346(11) 0.01348(11) 0.01350(10) 0.00726(8) 0.00540(7) 0.00612(8)
Sn02 0.01332(11) 0.01442(11) 0.01251(10) 0.00737(8) 0.00583(7) 0.00541(8)
Mn03 0.0129(2) 0.0167(2) 0.0145(2) 0.00732(18) 0.00273(17) 0.00418(17)
Mn04 0.0125(2) 0.0144(2) 0.0186(2) 0.00638(18) 0.00431(17) 0.00446(17)
O3 0.0227(13) 0.0320(13) 0.0211(11) 0.0105(10) 0.0040(9) 0.0121(10)
O4 0.0208(12) 0.0166(10) 0.0170(10) 0.0085(8) 0.0080(8) 0.0086(9)
O6 0.0366(14) 0.0276(12) 0.0182(11) 0.0152(9) 0.0113(9) 0.0154(10)
O7 0.0284(13) 0.0255(12) 0.0301(12) 0.0194(10) 0.0139(10) 0.0139(10)
C11 0.0176(17) 0.0234(17) 0.0321(18) 0.0113(14) 0.0104(13) 0.0018(13)
C22 0.0153(17) 0.0172(15) 0.0208(15) 0.0044(12) -0.0009(12) 0.0018(12)
O11 0.0215(13) 0.0305(13) 0.0300(12) 0.0105(10) 0.0108(10) 0.0003(10)
O9 0.0342(15) 0.0241(13) 0.0278(12) 0.0023(10) 0.0025(10) 0.0085(11)
C21 0.0172(17) 0.0263(18) 0.0175(15) 0.0086(13) 0.0020(12) 0.0059(13)
O5 0.0345(14) 0.0275(12) 0.0175(11) 0.0129(9) 0.0078(9) 0.0135(10)
C3 0.0141(16) 0.0182(15) 0.0178(15) 0.0042(12) 0.0010(11) 0.0006(12)
O2 0.0364(17) 0.0674(19) 0.0620(18) 0.0481(16) 0.0293(14) 0.0218(14)
O10 0.0305(15) 0.0483(16) 0.0394(14) 0.0252(13) -0.0077(11) 0.0084(12)
C13 0.0215(18) 0.0204(16) 0.0221(16) 0.0058(13) 0.0082(13) -0.0023(13)
O8 0.0187(11) 0.0187(10) 0.0132(10) 0.0091(8) 0.0081(8) 0.0101(8)
O1 0.0248(15) 0.0241(14) 0.0532(16) -0.0076(12) 0.0064(12) 0.0011(11)
C15 0.0111(15) 0.0163(14) 0.0171(14) 0.0089(12) 0.0004(11) -0.0001(11)
C8 0.0174(17) 0.0202(16) 0.0154(14) 0.0039(12) 0.0075(12) 0.0040(13)
C2 0.0100(15) 0.0148(14) 0.0178(14) 0.0062(12) 0.0028(11) 0.0029(11)
C14 0.0114(15) 0.0155(15) 0.0189(15) 0.0081(12) 0.0016(11) -0.0010(12)
C19 0.0105(15) 0.0219(16) 0.0204(15) 0.0098(12) 0.0064(11) 0.0054(12)
C18 0.0191(17) 0.0274(17) 0.0193(15) 0.0157(13) 0.0045(12) 0.0018(13)
C4 0.0137(16) 0.0141(15) 0.0284(17) 0.0048(13) 0.0028(12) 0.0015(12)
C5 0.0145(16) 0.0181(15) 0.0288(16) 0.0146(13) 0.0036(12) 0.0024(12)
C20 0.0219(18) 0.0252(17) 0.0252(17) 0.0118(14) 0.0033(14) 0.0026(14)
C10 0.0192(18) 0.0273(18) 0.0243(16) 0.0101(14) -0.0001(13) 0.0018(13)
C16 0.0149(16) 0.0146(15) 0.0163(14) 0.0028(12) 0.0032(11) -0.0010(12)
C6 0.0121(15) 0.0171(15) 0.0195(15) 0.0080(12) 0.0037(11) 0.0037(12)
C7 0.0124(17) 0.0252(18) 0.0378(19) 0.0089(16) 0.0056(14) 0.0065(14)
C17 0.0178(17) 0.0144(15) 0.0283(16) 0.0121(13) 0.0012(12) 0.0029(12)
C9 0.0205(18) 0.0302(19) 0.0343(18) 0.0182(15) 0.0083(14) 0.0109(14)
C12 0.0148(17) 0.0269(17) 0.0248(16) 0.0101(14) 0.0023(12) 0.0043(13)
C1 0.0128(16) 0.0177(15) 0.0173(15) 0.0070(12) 0.0023(11) 0.0022(12)

loop_
_atom_type_symbol
_atom_type_description
_atom_type_scat_dispersion_real
_atom_type_scat_dispersion_imag
_atom_type_scat_source
C C 0.0033 0.0016 'International Tables Vol C Tables 4.2.6.8 and 6.1.1.4'
H H 0.0000 0.0000 'International Tables Vol C Tables 4.2.6.8 and 6.1.1.4'
O O 0.0106 0.0060 'International Tables Vol C Tables 4.2.6.8 and 6.1.1.4'
Mn Mn 0.3368 0.7283 'International Tables Vol C Tables 4.2.6.8 and 6.1.1.4'
Sn Sn -0.6537 1.4246 'International Tables Vol C Tables 4.2.6.8 and 6.1.1.4'

loop_
_geom_angle_atom_site_label_1
_geom_angle_atom_site_label_2
_geom_angle_atom_site_label_3
_geom_angle
_geom_angle_site_symmetry_1
_geom_angle_site_symmetry_3
O8 Sn01 C12 109.73(11) . .
O8 Sn01 C13 107.32(11) . .
C12 Sn01 C13 142.48(13) . .
O8 Sn01 O8 76.80(8) . 2_666
C12 Sn01 O8 96.16(10) . 2_666
C13 Sn01 O8 97.78(10) . 2_666
O8 Sn01 O6 92.00(8) . .
C12 Sn01 O6 86.51(10) . .
C13 Sn01 O6 86.49(10) . .
O8 Sn01 O6 168.74(7) 2_666 .
O8 Sn01 Sn01 39.69(5) . 2_666
C12 Sn01 Sn01 106.23(9) . 2_666
C13 Sn01 Sn01 105.86(9) . 2_666
O8 Sn01 Sn01 37.11(5) 2_666 2_666
O6 Sn01 Sn01 131.68(6) . 2_666
O8 Sn02 C11 111.49(11) . .
O8 Sn02 C10 106.21(11) . .
C11 Sn02 C10 141.71(13) . .
O8 Sn02 O4 82.08(7) . .
C11 Sn02 O4 93.71(11) . .
C10 Sn02 O4 97.88(10) . .
O8 Sn02 O7 92.64(8) . .
C11 Sn02 O7 84.84(11) . .
C10 Sn02 O7 87.03(11) . .
O4 Sn02 O7 173.61(8) . .
C21 Mn03 C22 91.39(14) . .
C21 Mn03 C20 93.18(14) . .
C22 Mn03 C20 92.89(15) . .
C21 Mn03 C15 102.82(12) . .
C22 Mn03 C15 101.47(12) . .
C20 Mn03 C15 158.09(13) . .
C21 Mn03 C19 89.02(13) . .
C22 Mn03 C19 138.99(12) . .
C20 Mn03 C19 128.04(13) . .
C15 Mn03 C19 39.11(11) . .
C21 Mn03 C16 141.15(12) . .
C22 Mn03 C16 90.70(13) . .
C20 Mn03 C16 125.44(13) . .
C15 Mn03 C16 39.07(11) . .
C19 Mn03 C16 65.09(12) . .
C21 Mn03 C18 112.56(14) . .
C22 Mn03 C18 154.15(13) . .
C20 Mn03 C18 95.23(13) . .
C15 Mn03 C18 64.95(11) . .
C19 Mn03 C18 38.33(11) . .
C16 Mn03 C18 64.71(11) . .
C21 Mn03 C17 150.96(14) . .
C22 Mn03 C17 116.28(13) . .
C20 Mn03 C17 93.98(13) . .
C15 Mn03 C17 64.88(11) . .
C19 Mn03 C17 64.62(12) . .
C16 Mn03 C17 38.33(11) . .
C18 Mn03 C17 38.71(12) . .
C8 Mn04 C9 91.54(14) . .
C8 Mn04 C7 92.17(14) . .
C9 Mn04 C7 90.95(16) . .
C8 Mn04 C3 127.63(13) . .
C9 Mn04 C3 90.07(14) . .
C7 Mn04 C3 140.14(13) . .
C8 Mn04 C2 156.58(13) . .
C9 Mn04 C2 105.64(13) . .
C7 Mn04 C2 103.12(13) . .
C3 Mn04 C2 39.02(11) . .
C8 Mn04 C4 94.00(13) . .
C9 Mn04 C4 111.88(14) . .
C7 Mn04 C4 156.14(14) . .
C3 Mn04 C4 38.63(11) . .
C2 Mn04 C4 65.09(11) . .
C8 Mn04 C5 92.47(13) . .
C9 Mn04 C5 150.47(14) . .
C7 Mn04 C5 118.10(14) . .
C3 Mn04 C5 64.64(12) . .
C2 Mn04 C5 64.75(11) . .
C4 Mn04 C5 38.64(12) . .
C8 Mn04 C6 123.96(12) . .
C9 Mn04 C6 144.05(13) . .
C7 Mn04 C6 92.93(13) . .
C3 Mn04 C6 64.89(12) . .
C2 Mn04 C6 38.86(11) . .
C4 Mn04 C6 64.65(12) . .
C5 Mn04 C6 38.25(11) . .
C1 O4 Sn02 105.97(16) . .
C14 O6 Sn01 137.56(19) . .
C14 O7 Sn02 135.04(19) . .
O11 C22 Mn03 178.1(3) . .
O9 C21 Mn03 176.7(3) . .
C4 C3 C2 108.3(3) . .
C4 C3 Mn04 71.05(17) . .
C2 C3 Mn04 70.63(16) . .
Sn02 O8 Sn01 134.74(9) . .
Sn02 O8 Sn01 121.86(9) . 2_666
Sn01 O8 Sn01 103.20(8) . 2_666
C19 C15 C16 107.8(2) . .
C19 C15 C14 127.1(3) . .
C16 C15 C14 125.1(3) . .
C19 C15 Mn03 70.99(16) . .
C16 C15 Mn03 71.41(16) . .
C14 C15 Mn03 121.68(19) . .
O3 C8 Mn04 178.4(3) . .
C3 C2 C6 107.4(2) . .
C3 C2 C1 126.1(3) . .
C6 C2 C1 126.5(3) . .
C3 C2 Mn04 70.34(17) . .
C6 C2 Mn04 71.20(16) . .
C1 C2 Mn04 124.6(2) . .
O6 C14 O7 125.7(3) . .
O6 C14 C15 117.5(3) . .
O7 C14 C15 116.8(3) . .
C18 C19 C15 108.3(3) . .
C18 C19 Mn03 71.62(18) . .
C15 C19 Mn03 69.91(16) . .
C19 C18 C17 107.9(2) . .
C19 C18 Mn03 70.05(17) . .
C17 C18 Mn03 70.70(17) . .
C3 C4 C5 107.8(3) . .
C3 C4 Mn04 70.32(17) . .
C5 C4 Mn04 71.03(17) . .
C6 C5 C4 108.4(2) . .
C6 C5 Mn04 70.94(17) . .
C4 C5 Mn04 70.33(17) . .
O10 C20 Mn03 179.2(3) . .
C17 C16 C15 107.9(3) . .
C17 C16 Mn03 71.27(17) . .
C15 C16 Mn03 69.53(16) . .
C5 C6 C2 108.0(3) . .
C5 C6 Mn04 70.81(17) . .
C2 C6 Mn04 69.94(16) . .
O1 C7 Mn04 178.6(3) . .
C16 C17 C18 108.2(3) . .
C16 C17 Mn03 70.40(16) . .
C18 C17 Mn03 70.59(17) . .
O2 C9 Mn04 179.4(4) . .
O5 C1 O4 122.9(3) . .
O5 C1 C2 120.5(3) . .
O4 C1 C2 116.6(2) . .

loop_
_geom_bond_atom_site_label_1
_geom_bond_atom_site_label_2
_geom_bond_distance
_geom_bond_site_symmetry_2
Sn01 O8 2.039(2) .
Sn01 C12 2.106(3) .
Sn01 C13 2.109(3) .
Sn01 O8 2.1586(19) 2_666
Sn01 O6 2.243(2) .
Sn01 Sn01 3.2905(13) 2_666
Sn02 O8 2.0248(19) .
Sn02 C11 2.105(3) .
Sn02 C10 2.107(3) .
Sn02 O4 2.184(2) .
Sn02 O7 2.247(2) .
Mn03 C21 1.784(3) .
Mn03 C22 1.799(3) .
Mn03 C20 1.807(3) .
Mn03 C15 2.116(3) .
Mn03 C19 2.130(3) .
Mn03 C16 2.140(3) .
Mn03 C18 2.150(3) .
Mn03 C17 2.152(3) .
Mn04 C8 1.782(3) .
Mn04 C9 1.797(3) .
Mn04 C7 1.800(3) .
Mn04 C3 2.126(3) .
Mn04 C2 2.129(3) .
Mn04 C4 2.135(3) .
Mn04 C5 2.144(3) .
Mn04 C6 2.146(3) .
O3 C8 1.152(4) .
O4 C1 1.291(4) .
O6 C14 1.247(4) .
O7 C14 1.250(4) .
C22 O11 1.145(4) .
O9 C21 1.157(4) .
O5 C1 1.235(3) .
C3 C4 1.409(4) .
C3 C2 1.421(4) .
O2 C9 1.146(4) .
O10 C20 1.143(4) .
O8 Sn01 2.1586(19) 2_666
O1 C7 1.139(4) .
C15 C19 1.421(4) .
C15 C16 1.423(4) .
C15 C14 1.488(4) .
C2 C6 1.422(4) .
C2 C1 1.479(4) .
C19 C18 1.405(4) .
C18 C17 1.426(4) .
C4 C5 1.416(4) .
C5 C6 1.406(4) .
C16 C17 1.409(4) .
